data_7129464
loop_
_publ_author_name
'Bakhonsky, Vladyslav'
'Becker, Jonathan'
'Mlosto\'n, Grzegorz'
'Schreiner, Peter Richard'

_publ_section_title
;
 N-Alkoxyimidazolylidines (NOHCs): Nucleophilic carbenes based on oxidized
 imidazolium core
;
_journal_name_full 'Chemical Communications'
_journal_paper_doi 10.1039/D1CC05696D
_journal_year 2022
_chemical_formula_sum 'C25 H36 Au Cl N2 O'
_chemical_formula_weight 612.97
_chemical_properties_physical Heat-sensitive
_space_group_crystal_system monoclinic
_space_group_IT_number 14
_space_group_name_Hall '-P 2ybc'
_space_group_name_H-M_alt 'P 1 21/c 1'
_atom_sites_solution_hydrogens geom
_atom_sites_solution_primary dual
_atom_sites_solution_secondary difmap
_audit_creation_method SHELXL-2018/3
_audit_update_record
;
2021-07-21 deposited with the CCDC.	2021-12-23 downloaded from the CCDC.
;
_cell_angle_alpha 90
_cell_angle_beta 108.520(2)
_cell_angle_gamma 90
_cell_formula_units_Z 4
_cell_length_a 13.6464(10)
_cell_length_b 15.4879(12)
_cell_length_c 11.0636(8)
_cell_measurement_reflns_used 9841
_cell_measurement_temperature 100(2)
_cell_measurement_theta_max 30.50
_cell_measurement_theta_min 2.34
_cell_volume 2217.2(3)
_computing_cell_refinement 'SAINT 8.40A (Bruker-AXS, 2017)'
_computing_data_collection 'APEX3 v2019.1-0 (Bruker-AXS, 2017)'
_computing_data_reduction 'SAINT 8.40A (Bruker-AXS, 2017)'
_computing_molecular_graphics 'Bruker SHELXTL'
_computing_publication_material 'Bruker SHELXTL'
_computing_structure_refinement 'SHELXL-2018/3 (Sheldrick, 2018)'
_computing_structure_solution 'SHELXT-2015 (Sheldrick, 2015)'
_diffrn_ambient_temperature 100(2)
_diffrn_detector_area_resol_mean 10.4167
_diffrn_measured_fraction_theta_full 0.999
_diffrn_measured_fraction_theta_max 0.977
_diffrn_measurement_device_type 'Bruker PHOTON100'
_diffrn_measurement_method '\f and \w scans'
_diffrn_radiation_type MoK\a
_diffrn_radiation_wavelength 0.71073
_diffrn_reflns_av_unetI/netI 0.0708
_diffrn_reflns_Laue_measured_fraction_full 0.999
_diffrn_reflns_Laue_measured_fraction_max 0.977
_diffrn_reflns_limit_h_max 18
_diffrn_reflns_limit_h_min -19
_diffrn_reflns_limit_k_max 21
_diffrn_reflns_limit_k_min 0
_diffrn_reflns_limit_l_max 15
_diffrn_reflns_limit_l_min 0
_diffrn_reflns_number 6746
_diffrn_reflns_point_group_measured_fraction_full 0.999
_diffrn_reflns_point_group_measured_fraction_max 0.977
_diffrn_reflns_theta_full 25.242
_diffrn_reflns_theta_max 30.616
_diffrn_reflns_theta_min 2.345
_diffrn_source 'I\mS micro-focus sealed tube, multilayer optics'
_exptl_absorpt_coefficient_mu 6.776
_exptl_absorpt_correction_T_max 0.746071
_exptl_absorpt_correction_T_min 0.408688
_exptl_absorpt_correction_type multi-scan
_exptl_absorpt_process_details 'SADABS 2016/2(Sheldrick, 2016)'
_exptl_crystal_colour colourless
_exptl_crystal_density_diffrn 1.836
_exptl_crystal_density_method 'not measured'
_exptl_crystal_description plate
_exptl_crystal_F_000 1216
_exptl_crystal_size_max 0.177
_exptl_crystal_size_mid 0.172
_exptl_crystal_size_min 0.053
_refine_diff_density_max 2.501
_refine_diff_density_min -1.739
_refine_diff_density_rms 0.234
_refine_ls_extinction_method none
_refine_ls_goodness_of_fit_ref 1.046
_refine_ls_hydrogen_treatment constr
_refine_ls_matrix_type full
_refine_ls_number_parameters 274
_refine_ls_number_reflns 6746
_refine_ls_number_restraints 0
_refine_ls_restrained_S_all 1.046
_refine_ls_R_factor_all 0.0730
_refine_ls_R_factor_gt 0.0418
_refine_ls_shift/su_max 0.002
_refine_ls_shift/su_mean 0.000
_refine_ls_structure_factor_coef Fsqd
_refine_ls_weighting_details 'w=1/[\s^2^(Fo^2^)+(0.0409P)^2^] where P=(Fo^2^+2Fc^2^)/3'
_refine_ls_weighting_scheme calc
_refine_ls_wR_factor_gt 0.0739
_refine_ls_wR_factor_ref 0.0821
_reflns_Friedel_coverage 0.000
_reflns_number_gt 5181
_reflns_number_total 6746
_reflns_threshold_expression 'I > 2\s(I)'
_cod_data_source_file d1cc05696d2.cif
_cod_data_source_block D21256_5
_cod_original_sg_symbol_H-M 'P 21/c'
_cod_database_code 7129464
_shelx_shelxl_version_number 2018/3
_shelx_space_group_comment
; 
The symmetry employed for this shelxl refinement is uniquely defined 
by the following loop, which should always be used as a source of 
symmetry information in preference to the above space-group names. 
They are only intended as comments. 
;
_shelx_estimated_absorpt_t_min 0.380
_shelx_estimated_absorpt_t_max 0.715

loop_
_space_group_symop_operation_xyz
'x, y, z'
'-x, y+1/2, -z+1/2'
'-x, -y, -z'
'x, -y-1/2, z-1/2'

loop_
_atom_site_label
_atom_site_type_symbol
_atom_site_fract_x
_atom_site_fract_y
_atom_site_fract_z
_atom_site_U_iso_or_equiv
_atom_site_adp_type
_atom_site_occupancy
_atom_site_site_symmetry_order
_atom_site_calc_flag
_atom_site_refinement_flags_posn
_atom_site_refinement_flags_adp
_atom_site_refinement_flags_occupancy
_atom_site_disorder_assembly
_atom_site_disorder_group
Au1 Au 0.51980(2) 0.64800(2) 0.53021(2) 0.01583(6) Uani 1 1 d . . . . .
Cl1 Cl 0.52115(12) 0.74498(9) 0.37514(12) 0.0215(3) Uani 1 1 d . . . . .
O1 O 0.7025(3) 0.5308(2) 0.7111(4) 0.0180(8) Uani 1 1 d . . . . .
N1 N 0.6070(4) 0.5164(3) 0.7263(5) 0.0169(10) Uani 1 1 d . . . . .
N2 N 0.4475(4) 0.5267(3) 0.7093(5) 0.0184(11) Uani 1 1 d . . . . .
C1 C 0.5209(5) 0.5613(3) 0.6653(5) 0.0174(10) Uani 1 1 d . . . . .
C2 C 0.5906(5) 0.4508(4) 0.8011(6) 0.0200(13) Uani 1 1 d . . . . .
C3 C 0.4917(5) 0.4566(3) 0.7936(5) 0.0174(12) Uani 1 1 d . . . . .
C4 C 0.6695(5) 0.3840(4) 0.8626(6) 0.0220(13) Uani 1 1 d . . . . .
H4A H 0.674378 0.378151 0.952533 0.033 Uiso 1 1 calc R U . . .
H4B H 0.736784 0.401460 0.856439 0.033 Uiso 1 1 calc R U . . .
H4C H 0.649180 0.328553 0.819236 0.033 Uiso 1 1 calc R U . . .
C5 C 0.4384(5) 0.3993(4) 0.8627(6) 0.0264(14) Uani 1 1 d . . . . .
H5A H 0.468231 0.341195 0.870481 0.040 Uiso 1 1 calc R U . . .
H5B H 0.364511 0.396445 0.814841 0.040 Uiso 1 1 calc R U . . .
H5C H 0.447765 0.422828 0.947848 0.040 Uiso 1 1 calc R U . . .
C11 C 0.7699(5) 0.5926(4) 0.8049(6) 0.0181(12) Uani 1 1 d . . . . .
C12 C 0.7497(5) 0.5968(4) 0.9323(6) 0.0213(13) Uani 1 1 d . . . . .
H12A H 0.755170 0.538342 0.970188 0.026 Uiso 1 1 calc R U . . .
H12B H 0.679186 0.619009 0.920059 0.026 Uiso 1 1 calc R U . . .
C13 C 0.8294(5) 0.6565(4) 1.0203(6) 0.0209(13) Uani 1 1 d . . . . .
H13 H 0.817577 0.659658 1.104864 0.025 Uiso 1 1 calc R U . . .
C14 C 0.9382(5) 0.6225(4) 1.0385(7) 0.0268(15) Uani 1 1 d . . . . .
H14A H 0.989655 0.660893 1.097280 0.032 Uiso 1 1 calc R U . . .
H14B H 0.945737 0.564111 1.076883 0.032 Uiso 1 1 calc R U . . .
C15 C 0.9580(5) 0.6185(4) 0.9105(7) 0.0294(15) Uani 1 1 d . . . . .
H15 H 1.029126 0.595781 0.922755 0.035 Uiso 1 1 calc R U . . .
C16 C 0.8772(5) 0.5587(4) 0.8196(6) 0.0251(13) Uani 1 1 d . . . . .
H16A H 0.888283 0.556926 0.735382 0.030 Uiso 1 1 calc R U . . .
H16B H 0.884680 0.499334 0.854468 0.030 Uiso 1 1 calc R U . . .
C17 C 0.7569(5) 0.6835(4) 0.7445(6) 0.0210(13) Uani 1 1 d . . . . .
H17A H 0.686611 0.705816 0.733477 0.025 Uiso 1 1 calc R U . . .
H17B H 0.766964 0.681157 0.659755 0.025 Uiso 1 1 calc R U . . .
C18 C 0.8389(5) 0.7430(4) 0.8349(6) 0.0225(14) Uani 1 1 d . . . . .
H18 H 0.832291 0.802179 0.797155 0.027 Uiso 1 1 calc R U . . .
C19 C 0.8202(5) 0.7477(4) 0.9617(6) 0.0244(13) Uani 1 1 d . . . . .
H19A H 0.750387 0.771269 0.950116 0.029 Uiso 1 1 calc R U . . .
H19B H 0.871551 0.786618 1.019610 0.029 Uiso 1 1 calc R U . . .
C20 C 0.9466(5) 0.7084(4) 0.8505(7) 0.0273(14) Uani 1 1 d . . . . .
H20A H 0.999292 0.747679 0.905518 0.033 Uiso 1 1 calc R U . . .
H20B H 0.957503 0.705200 0.766238 0.033 Uiso 1 1 calc R U . . .
C21 C 0.3357(4) 0.5529(4) 0.6720(6) 0.0163(11) Uani 1 1 d . . . . .
C22 C 0.2673(5) 0.4810(4) 0.5955(6) 0.0181(12) Uani 1 1 d . . . . .
H22A H 0.280390 0.426855 0.645692 0.022 Uiso 1 1 calc R U . . .
H22B H 0.283873 0.470823 0.515836 0.022 Uiso 1 1 calc R U . . .
C23 C 0.1529(5) 0.5069(4) 0.5636(6) 0.0211(13) Uani 1 1 d . . . . .
H23 H 0.107991 0.459092 0.515460 0.025 Uiso 1 1 calc R U . . .
C24 C 0.1286(5) 0.5240(4) 0.6877(6) 0.0256(14) Uani 1 1 d . . . . .
H24A H 0.142675 0.471241 0.740994 0.031 Uiso 1 1 calc R U . . .
H24B H 0.054562 0.538556 0.667761 0.031 Uiso 1 1 calc R U . . .
C25 C 0.1952(5) 0.5988(4) 0.7614(6) 0.0228(13) Uani 1 1 d . . . . .
H25 H 0.178027 0.609955 0.841414 0.027 Uiso 1 1 calc R U . . .
C26 C 0.3100(4) 0.5751(4) 0.7951(6) 0.0187(12) Uani 1 1 d . . . . .
H26A H 0.325577 0.524836 0.853452 0.022 Uiso 1 1 calc R U . . .
H26B H 0.353183 0.624179 0.839103 0.022 Uiso 1 1 calc R U . . .
C27 C 0.3150(5) 0.6354(3) 0.5897(6) 0.0187(12) Uani 1 1 d . . . . .
H27A H 0.359414 0.682838 0.637005 0.022 Uiso 1 1 calc R U . . .
H27B H 0.332295 0.624895 0.510524 0.022 Uiso 1 1 calc R U . . .
C28 C 0.2014(5) 0.6613(4) 0.5562(6) 0.0208(13) Uani 1 1 d . . . . .
H28 H 0.189115 0.714370 0.502003 0.025 Uiso 1 1 calc R U . . .
C29 C 0.1324(5) 0.5889(4) 0.4819(6) 0.0235(13) Uani 1 1 d . . . . .
H29A H 0.147481 0.578167 0.401366 0.028 Uiso 1 1 calc R U . . .
H29B H 0.058900 0.605775 0.460547 0.028 Uiso 1 1 calc R U . . .
C30 C 0.1736(5) 0.6805(4) 0.6780(6) 0.0242(14) Uani 1 1 d . . . . .
H30A H 0.215761 0.729218 0.724909 0.029 Uiso 1 1 calc R U . . .
H30B H 0.099750 0.696577 0.655535 0.029 Uiso 1 1 calc R U . . .

loop_
_atom_site_aniso_label
_atom_site_aniso_U_11
_atom_site_aniso_U_22
_atom_site_aniso_U_33
_atom_site_aniso_U_23
_atom_site_aniso_U_13
_atom_site_aniso_U_12
Au1 0.01596(9) 0.01512(8) 0.01683(10) 0.00084(10) 0.00581(9) -0.00069(10)
Cl1 0.0238(6) 0.0197(6) 0.0196(7) 0.0044(5) 0.0049(7) -0.0029(6)
O1 0.0131(19) 0.021(2) 0.021(2) -0.0040(17) 0.0062(18) -0.0017(16)
N1 0.015(2) 0.016(2) 0.020(3) 0.000(2) 0.005(2) -0.001(2)
N2 0.020(3) 0.017(2) 0.021(3) 0.002(2) 0.010(2) 0.003(2)
C1 0.019(3) 0.017(2) 0.020(3) 0.000(2) 0.011(3) -0.001(3)
C2 0.029(4) 0.014(3) 0.018(3) -0.001(2) 0.008(3) -0.004(3)
C3 0.021(3) 0.011(2) 0.020(3) 0.000(2) 0.006(3) -0.004(2)
C4 0.023(3) 0.019(3) 0.023(3) -0.001(2) 0.005(3) 0.001(3)
C5 0.029(3) 0.025(3) 0.026(3) 0.007(3) 0.009(3) -0.003(3)
C11 0.016(3) 0.020(3) 0.017(3) -0.003(2) 0.003(2) 0.002(2)
C12 0.023(3) 0.019(3) 0.025(3) 0.004(3) 0.013(3) -0.001(3)
C13 0.022(3) 0.023(3) 0.017(3) -0.003(2) 0.004(2) -0.006(3)
C14 0.017(3) 0.027(3) 0.029(4) -0.004(3) -0.003(3) -0.001(3)
C15 0.017(3) 0.026(3) 0.041(4) -0.012(3) 0.005(3) 0.001(3)
C16 0.020(3) 0.026(3) 0.030(3) -0.006(3) 0.009(3) -0.002(3)
C17 0.021(3) 0.019(3) 0.025(3) 0.002(3) 0.010(3) -0.002(2)
C18 0.031(3) 0.016(3) 0.020(3) 0.003(2) 0.007(3) -0.003(3)
C19 0.029(3) 0.019(3) 0.022(3) -0.005(2) 0.003(3) 0.002(3)
C20 0.024(3) 0.034(3) 0.026(3) -0.005(3) 0.012(3) -0.013(3)
C21 0.011(3) 0.017(3) 0.021(3) -0.002(2) 0.005(2) 0.001(2)
C22 0.020(3) 0.015(3) 0.021(3) -0.003(3) 0.008(3) -0.004(2)
C23 0.016(3) 0.024(3) 0.022(3) 0.000(2) 0.005(3) -0.003(2)
C24 0.018(3) 0.029(3) 0.029(3) 0.005(3) 0.008(3) -0.003(3)
C25 0.020(3) 0.031(3) 0.020(3) -0.003(3) 0.010(3) 0.002(3)
C26 0.017(3) 0.020(3) 0.017(3) -0.001(2) 0.004(2) -0.002(2)
C27 0.013(3) 0.017(3) 0.027(3) 0.000(2) 0.008(2) -0.002(2)
C28 0.019(3) 0.019(3) 0.023(3) 0.001(2) 0.004(3) 0.000(2)
C29 0.018(3) 0.027(3) 0.023(3) 0.003(3) 0.004(3) 0.003(3)
C30 0.015(3) 0.023(3) 0.035(4) -0.005(3) 0.009(3) 0.006(3)

loop_
_atom_type_symbol
_atom_type_description
_atom_type_scat_dispersion_real
_atom_type_scat_dispersion_imag
_atom_type_scat_source
C C 0.0033 0.0016 'International Tables Vol C Tables 4.2.6.8 and 6.1.1.4'
H H 0.0000 0.0000 'International Tables Vol C Tables 4.2.6.8 and 6.1.1.4'
N N 0.0061 0.0033 'International Tables Vol C Tables 4.2.6.8 and 6.1.1.4'
O O 0.0106 0.0060 'International Tables Vol C Tables 4.2.6.8 and 6.1.1.4'
Cl Cl 0.1484 0.1585 'International Tables Vol C Tables 4.2.6.8 and 6.1.1.4'
Au Au -2.0133 8.8022 'International Tables Vol C Tables 4.2.6.8 and 6.1.1.4'

loop_
_geom_angle_atom_site_label_1
_geom_angle_atom_site_label_2
_geom_angle_atom_site_label_3
_geom_angle
_geom_angle_site_symmetry_1
_geom_angle_site_symmetry_3
_geom_angle_publ_flag
C1 Au1 Cl1 178.76(17) . . ?
N1 O1 C11 114.4(4) . . ?
C1 N1 C2 113.6(5) . . ?
C1 N1 O1 124.1(5) . . ?
C2 N1 O1 122.2(5) . . ?
C1 N2 C3 109.1(5) . . ?
C1 N2 C21 126.5(5) . . ?
C3 N2 C21 124.3(5) . . ?
N1 C1 N2 104.0(4) . . ?
N1 C1 Au1 121.2(4) . . ?
N2 C1 Au1 134.5(5) . . ?
C3 C2 N1 105.6(5) . . ?
C3 C2 C4 130.3(5) . . ?
N1 C2 C4 123.7(6) . . ?
C2 C3 N2 107.5(5) . . ?
C2 C3 C5 125.1(5) . . ?
N2 C3 C5 127.4(6) . . ?
C2 C4 H4A 109.5 . . ?
C2 C4 H4B 109.5 . . ?
H4A C4 H4B 109.5 . . ?
C2 C4 H4C 109.5 . . ?
H4A C4 H4C 109.5 . . ?
H4B C4 H4C 109.5 . . ?
C3 C5 H5A 109.5 . . ?
C3 C5 H5B 109.5 . . ?
H5A C5 H5B 109.5 . . ?
C3 C5 H5C 109.5 . . ?
H5A C5 H5C 109.5 . . ?
H5B C5 H5C 109.5 . . ?
O1 C11 C16 102.3(4) . . ?
O1 C11 C12 114.7(5) . . ?
C16 C11 C12 111.7(5) . . ?
O1 C11 C17 108.8(5) . . ?
C16 C11 C17 109.7(5) . . ?
C12 C11 C17 109.5(5) . . ?
C11 C12 C13 108.4(5) . . ?
C11 C12 H12A 110.0 . . ?
C13 C12 H12A 110.0 . . ?
C11 C12 H12B 110.0 . . ?
C13 C12 H12B 110.0 . . ?
H12A C12 H12B 108.4 . . ?
C12 C13 C14 110.0(5) . . ?
C12 C13 C19 110.0(5) . . ?
C14 C13 C19 108.5(5) . . ?
C12 C13 H13 109.4 . . ?
C14 C13 H13 109.4 . . ?
C19 C13 H13 109.4 . . ?
C15 C14 C13 110.1(5) . . ?
C15 C14 H14A 109.6 . . ?
C13 C14 H14A 109.6 . . ?
C15 C14 H14B 109.6 . . ?
C13 C14 H14B 109.6 . . ?
H14A C14 H14B 108.2 . . ?
C14 C15 C20 110.1(6) . . ?
C14 C15 C16 109.2(6) . . ?
C20 C15 C16 108.1(6) . . ?
C14 C15 H15 109.8 . . ?
C20 C15 H15 109.8 . . ?
C16 C15 H15 109.8 . . ?
C11 C16 C15 109.1(5) . . ?
C11 C16 H16A 109.9 . . ?
C15 C16 H16A 109.9 . . ?
C11 C16 H16B 109.9 . . ?
C15 C16 H16B 109.9 . . ?
H16A C16 H16B 108.3 . . ?
C11 C17 C18 107.6(5) . . ?
C11 C17 H17A 110.2 . . ?
C18 C17 H17A 110.2 . . ?
C11 C17 H17B 110.2 . . ?
C18 C17 H17B 110.2 . . ?
H17A C17 H17B 108.5 . . ?
C19 C18 C20 110.8(5) . . ?
C19 C18 C17 109.3(5) . . ?
C20 C18 C17 109.7(5) . . ?
C19 C18 H18 109.0 . . ?
C20 C18 H18 109.0 . . ?
C17 C18 H18 109.0 . . ?
C18 C19 C13 109.4(5) . . ?
C18 C19 H19A 109.8 . . ?
C13 C19 H19A 109.8 . . ?
C18 C19 H19B 109.8 . . ?
C13 C19 H19B 109.8 . . ?
H19A C19 H19B 108.2 . . ?
C18 C20 C15 109.3(5) . . ?
C18 C20 H20A 109.8 . . ?
C15 C20 H20A 109.8 . . ?
C18 C20 H20B 109.8 . . ?
C15 C20 H20B 109.8 . . ?
H20A C20 H20B 108.3 . . ?
N2 C21 C22 110.1(5) . . ?
N2 C21 C27 111.4(5) . . ?
C22 C21 C27 108.2(5) . . ?
N2 C21 C26 108.1(4) . . ?
C22 C21 C26 112.4(5) . . ?
C27 C21 C26 106.6(5) . . ?
C21 C22 C23 109.5(5) . . ?
C21 C22 H22A 109.8 . . ?
C23 C22 H22A 109.8 . . ?
C21 C22 H22B 109.8 . . ?
C23 C22 H22B 109.8 . . ?
H22A C22 H22B 108.2 . . ?
C29 C23 C24 109.5(5) . . ?
C29 C23 C22 109.4(5) . . ?
C24 C23 C22 109.3(5) . . ?
C29 C23 H23 109.5 . . ?
C24 C23 H23 109.5 . . ?
C22 C23 H23 109.5 . . ?
C23 C24 C25 110.2(5) . . ?
C23 C24 H24A 109.6 . . ?
C25 C24 H24A 109.6 . . ?
C23 C24 H24B 109.6 . . ?
C25 C24 H24B 109.6 . . ?
H24A C24 H24B 108.1 . . ?
C26 C25 C24 109.5(5) . . ?
C26 C25 C30 109.2(5) . . ?
C24 C25 C30 109.4(5) . . ?
C26 C25 H25 109.6 . . ?
C24 C25 H25 109.6 . . ?
C30 C25 H25 109.6 . . ?
C25 C26 C21 109.7(5) . . ?
C25 C26 H26A 109.7 . . ?
C21 C26 H26A 109.7 . . ?
C25 C26 H26B 109.7 . . ?
C21 C26 H26B 109.7 . . ?
H26A C26 H26B 108.2 . . ?
C28 C27 C21 110.0(5) . . ?
C28 C27 H27A 109.7 . . ?
C21 C27 H27A 109.7 . . ?
C28 C27 H27B 109.7 . . ?
C21 C27 H27B 109.7 . . ?
H27A C27 H27B 108.2 . . ?
C29 C28 C27 110.0(5) . . ?
C29 C28 C30 109.4(5) . . ?
C27 C28 C30 110.5(5) . . ?
C29 C28 H28 108.9 . . ?
C27 C28 H28 108.9 . . ?
C30 C28 H28 108.9 . . ?
C28 C29 C23 109.0(5) . . ?
C28 C29 H29A 109.9 . . ?
C23 C29 H29A 109.9 . . ?
C28 C29 H29B 109.9 . . ?
C23 C29 H29B 109.9 . . ?
H29A C29 H29B 108.3 . . ?
C25 C30 C28 108.2(5) . . ?
C25 C30 H30A 110.1 . . ?
C28 C30 H30A 110.1 . . ?
C25 C30 H30B 110.1 . . ?
C28 C30 H30B 110.1 . . ?
H30A C30 H30B 108.4 . . ?

loop_
_geom_bond_atom_site_label_1
_geom_bond_atom_site_label_2
_geom_bond_distance
_geom_bond_site_symmetry_2
_geom_bond_publ_flag
Au1 C1 2.005(5) . ?
Au1 Cl1 2.2847(13) . ?
O1 N1 1.385(6) . ?
O1 C11 1.495(7) . ?
N1 C1 1.348(8) . ?
N1 C2 1.373(7) . ?
N2 C1 1.356(8) . ?
N2 C3 1.434(7) . ?
N2 C21 1.504(7) . ?
C2 C3 1.329(9) . ?
C2 C4 1.493(8) . ?
C3 C5 1.501(8) . ?
C4 H4A 0.9800 . ?
C4 H4B 0.9800 . ?
C4 H4C 0.9800 . ?
C5 H5A 0.9800 . ?
C5 H5B 0.9800 . ?
C5 H5C 0.9800 . ?
C11 C16 1.515(8) . ?
C11 C12 1.521(8) . ?
C11 C17 1.544(8) . ?
C12 C13 1.522(8) . ?
C12 H12A 0.9900 . ?
C12 H12B 0.9900 . ?
C13 C14 1.527(9) . ?
C13 C19 1.543(9) . ?
C13 H13 1.0000 . ?
C14 C15 1.525(10) . ?
C14 H14A 0.9900 . ?
C14 H14B 0.9900 . ?
C15 C20 1.529(9) . ?
C15 C16 1.542(9) . ?
C15 H15 1.0000 . ?
C16 H16A 0.9900 . ?
C16 H16B 0.9900 . ?
C17 C18 1.546(8) . ?
C17 H17A 0.9900 . ?
C17 H17B 0.9900 . ?
C18 C19 1.505(8) . ?
C18 C20 1.523(9) . ?
C18 H18 1.0000 . ?
C19 H19A 0.9900 . ?
C19 H19B 0.9900 . ?
C20 H20A 0.9900 . ?
C20 H20B 0.9900 . ?
C21 C22 1.524(8) . ?
C21 C27 1.542(8) . ?
C21 C26 1.549(8) . ?
C22 C23 1.541(9) . ?
C22 H22A 0.9900 . ?
C22 H22B 0.9900 . ?
C23 C29 1.532(8) . ?
C23 C24 1.534(9) . ?
C23 H23 1.0000 . ?
C24 C25 1.537(8) . ?
C24 H24A 0.9900 . ?
C24 H24B 0.9900 . ?
C25 C26 1.535(8) . ?
C25 C30 1.539(9) . ?
C25 H25 1.0000 . ?
C26 H26A 0.9900 . ?
C26 H26B 0.9900 . ?
C27 C28 1.529(9) . ?
C27 H27A 0.9900 . ?
C27 H27B 0.9900 . ?
C28 C29 1.524(8) . ?
C28 C30 1.540(9) . ?
C28 H28 1.0000 . ?
C29 H29A 0.9900 . ?
C29 H29B 0.9900 . ?
C30 H30A 0.9900 . ?
C30 H30B 0.9900 . ?
